data_4075611
loop_
_publ_author_name
'Vicente, Jos\'e'
'Arcas, Aurelia'
'G\'alvez-L\'opez, Mar\'ia-Dolores'
'Jones, Peter G.'

_publ_section_title
;
 Bis(2,6-dinitroaryl)platinum(II) Complexes. Cis/Trans
 Isomerization&#x2020;
;
_journal_issue 18
_journal_name_full Organometallics
_journal_page_first 4247
_journal_paper_doi 10.1021/om060398t
_journal_volume 25
_journal_year 2006
_chemical_formula_sum 'C22 H25 N4 O15 Pt'
_chemical_formula_weight 780.55
_chemical_name_systematic
;
 ?
;
_space_group_IT_number 2
_symmetry_cell_setting triclinic
_symmetry_space_group_name_Hall '-P 1'
_symmetry_space_group_name_H-M 'P -1'
_atom_sites_solution_hydrogens geom
_atom_sites_solution_primary Patterson
_atom_sites_solution_secondary difmap
_audit_creation_method SHELXL-97
_cell_angle_alpha 72.588(3)
_cell_angle_beta 88.431(3)
_cell_angle_gamma 83.900(3)
_cell_formula_units_Z 2
_cell_length_a 9.0734(6)
_cell_length_b 10.5091(8)
_cell_length_c 15.3912(11)
_cell_measurement_reflns_used 7600
_cell_measurement_temperature 133(2)
_cell_measurement_theta_max 28
_cell_measurement_theta_min 3
_cell_volume 1392.41(17)
_computing_cell_refinement 'Bruker SAINT'
_computing_data_collection 'Bruker SMART'
_computing_data_reduction 'Bruker SAINT'
_computing_molecular_graphics 'Siemens XP'
_computing_publication_material SHELXL-97
_computing_structure_refinement 'SHELXL-97 (Sheldrick, 1997)'
_computing_structure_solution 'SHELXS-97 (Sheldrick, 1990)'
_diffrn_ambient_temperature 133(2)
_diffrn_detector_area_resol_mean 8.192
_diffrn_measured_fraction_theta_full 0.997
_diffrn_measured_fraction_theta_max 0.997
_diffrn_measurement_device_type 'Bruker SMART 1000 CCD'
_diffrn_measurement_method '\w- & \f-scan'
_diffrn_radiation_monochromator graphite
_diffrn_radiation_source 'fine-focus sealed tube'
_diffrn_radiation_type MoK\a
_diffrn_radiation_wavelength 0.71073
_diffrn_reflns_av_R_equivalents 0.0269
_diffrn_reflns_av_sigmaI/netI 0.0223
_diffrn_reflns_limit_h_max 12
_diffrn_reflns_limit_h_min -12
_diffrn_reflns_limit_k_max 14
_diffrn_reflns_limit_k_min -14
_diffrn_reflns_limit_l_max 21
_diffrn_reflns_limit_l_min -21
_diffrn_reflns_number 32640
_diffrn_reflns_theta_full 30.00
_diffrn_reflns_theta_max 30.03
_diffrn_reflns_theta_min 1.39
_exptl_absorpt_coefficient_mu 5.118
_exptl_absorpt_correction_T_max 0.695
_exptl_absorpt_correction_T_min 0.473
_exptl_absorpt_correction_type multi-scan
_exptl_absorpt_process_details SADABS
_exptl_crystal_colour red
_exptl_crystal_density_diffrn 1.862
_exptl_crystal_density_method 'not measured'
_exptl_crystal_description prism
_exptl_crystal_F_000 766
_exptl_crystal_size_max 0.29
_exptl_crystal_size_mid 0.14
_exptl_crystal_size_min 0.12
_refine_diff_density_max 1.621
_refine_diff_density_min -0.703
_refine_diff_density_rms 0.097
_refine_ls_extinction_method none
_refine_ls_goodness_of_fit_ref 1.004
_refine_ls_hydrogen_treatment 'solvent H riding, other methyls rigid'
_refine_ls_matrix_type full
_refine_ls_number_parameters 385
_refine_ls_number_reflns 8134
_refine_ls_number_restraints 39
_refine_ls_restrained_S_all 1.001
_refine_ls_R_factor_all 0.0205
_refine_ls_R_factor_gt 0.0172
_refine_ls_shift/su_max 0.001
_refine_ls_shift/su_mean 0.000
_refine_ls_structure_factor_coef Fsqd
_refine_ls_weighting_details 'calc w=1/[\s^2^(Fo^2^)+(0.0275P)^2^] where P=(Fo^2^+2Fc^2^)/3'
_refine_ls_weighting_scheme calc
_refine_ls_wR_factor_gt 0.0422
_refine_ls_wR_factor_ref 0.0430
_reflns_number_gt 7468
_reflns_number_total 8134
_reflns_threshold_expression >2sigma(I)
_cod_data_source_file om060398tsi20060509_081740.cif
_cod_data_source_block jobrus
_cod_depositor_comments
;
The following automatic conversions were performed:

'_geom_bond_publ_flag' value 'Y' changed to 'y' according to
/home/saulius/struct/CIF-dictionaries/cif_core.dic dictionary named
'cif_core.dic' version 2.4.1 from 2010-06-29 (41
time).

'_geom_angle_publ_flag' value 'Y' changed to 'y' according to
/home/saulius/struct/CIF-dictionaries/cif_core.dic dictionary named
'cif_core.dic' version 2.4.1 from 2010-06-29 (62 times).

Automatic conversion script
Id: cif_fix_values 1715 2011-07-08 13:25:40Z adriana 
;
_cod_database_code 4075611

loop_
_symmetry_equiv_pos_as_xyz
'x, y, z'
'-x, -y, -z'

loop_
_atom_site_label
_atom_site_type_symbol
_atom_site_fract_x
_atom_site_fract_y
_atom_site_fract_z
_atom_site_U_iso_or_equiv
_atom_site_adp_type
_atom_site_occupancy
_atom_site_symmetry_multiplicity
_atom_site_calc_flag
_atom_site_refinement_flags
Pt Pt 0.532265(7) 0.330175(7) 0.376442(4) 0.01874(3) Uani 1 1 d .
N11 N 0.49761(18) 0.34254(16) 0.55930(11) 0.0217(3) Uani 1 1 d U
N12 N 0.16611(17) 0.25963(17) 0.34160(11) 0.0228(3) Uani 1 1 d U
N21 N 0.4101(2) 0.51699(17) 0.17590(12) 0.0292(4) Uani 1 1 d U
N22 N 0.5321(2) 0.03885(16) 0.35035(11) 0.0248(3) Uani 1 1 d U
O1 O 0.82143(19) 0.3905(2) 0.27324(12) 0.0423(4) Uani 1 1 d .
O11 O 0.59360(15) 0.36864(14) 0.49428(9) 0.0231(3) Uani 1 1 d .
O12 O 0.53302(17) 0.34422(16) 0.63408(10) 0.0304(3) Uani 1 1 d .
O13 O 0.25709(19) 0.33786(17) 0.67793(10) 0.0350(4) Uani 1 1 d .
O14 O -0.01235(16) 0.26178(14) 0.63844(10) 0.0269(3) Uani 1 1 d .
O15 O -0.04320(15) 0.22388(15) 0.46547(10) 0.0273(3) Uani 1 1 d .
O16 O 0.14276(17) 0.36481(15) 0.28058(10) 0.0298(3) Uani 1 1 d .
O17 O 0.15844(19) 0.14833(16) 0.33326(11) 0.0346(4) Uani 1 1 d .
O21 O 0.2908(2) 0.58194(16) 0.15154(13) 0.0427(4) Uani 1 1 d .
O22 O 0.5197(2) 0.56404(16) 0.19353(12) 0.0409(4) Uani 1 1 d .
O23 O 0.35235(18) 0.43568(15) 0.02773(10) 0.0322(3) Uani 1 1 d .
O24 O 0.36928(19) 0.16390(16) 0.03794(10) 0.0341(3) Uani 1 1 d .
O25 O 0.45753(18) -0.02846(14) 0.20125(10) 0.0296(3) Uani 1 1 d .
O26 O 0.44495(19) -0.03963(17) 0.39046(11) 0.0382(4) Uani 1 1 d .
O27 O 0.66195(19) 0.03223(17) 0.37258(12) 0.0384(4) Uani 1 1 d .
C1 C 0.7184(2) 0.3677(2) 0.31391(14) 0.0266(4) Uani 1 1 d .
C11 C 0.3414(2) 0.30066(18) 0.44955(12) 0.0192(3) Uani 1 1 d U
C12 C 0.3552(2) 0.31419(18) 0.53733(12) 0.0203(3) Uani 1 1 d U
C13 C 0.2403(2) 0.30291(19) 0.60179(13) 0.0231(4) Uani 1 1 d U
C14 C 0.1045(2) 0.26921(19) 0.57945(13) 0.0226(4) Uani 1 1 d U
C15 C 0.0862(2) 0.24933(18) 0.49489(13) 0.0217(4) Uani 1 1 d U
C16 C 0.2035(2) 0.26852(18) 0.43196(12) 0.0200(3) Uani 1 1 d U
C17 C 0.2244(3) 0.2478(3) 0.76449(16) 0.0443(6) Uani 1 1 d .
H17A H 0.1248 0.2743 0.7834 0.066 Uiso 1 1 calc R
H17B H 0.2971 0.2507 0.8096 0.066 Uiso 1 1 calc R
H17C H 0.2290 0.1564 0.7598 0.066 Uiso 1 1 calc R
C18 C -0.0934(3) 0.3915(2) 0.62957(17) 0.0365(5) Uani 1 1 d .
H18A H -0.0260 0.4522 0.6404 0.044 Uiso 1 1 calc R
H18B H -0.1736 0.3813 0.6743 0.044 Uiso 1 1 calc R
H18C H -0.1352 0.4286 0.5680 0.044 Uiso 1 1 calc R
C19 C -0.1270(2) 0.1249(2) 0.52803(15) 0.0303(4) Uani 1 1 d .
H19A H -0.0585 0.0562 0.5691 0.036 Uiso 1 1 calc R
H19B H -0.1849 0.0829 0.4934 0.036 Uiso 1 1 calc R
H19C H -0.1940 0.1690 0.5637 0.036 Uiso 1 1 calc R
C21 C 0.4748(2) 0.28050(18) 0.26675(12) 0.0194(3) Uani 1 1 d U
C22 C 0.4250(2) 0.37266(19) 0.18424(13) 0.0217(4) Uani 1 1 d U
C23 C 0.3868(2) 0.3377(2) 0.10805(13) 0.0243(4) Uani 1 1 d U
C24 C 0.3968(2) 0.2022(2) 0.11307(13) 0.0249(4) Uani 1 1 d U
C25 C 0.4406(2) 0.10531(19) 0.19439(13) 0.0224(4) Uani 1 1 d U
C26 C 0.4796(2) 0.14686(19) 0.26772(12) 0.0205(3) Uani 1 1 d U
C27 C 0.2006(3) 0.4476(3) -0.0019(2) 0.0491(7) Uani 1 1 d .
H27A H 0.1792 0.3631 -0.0111 0.059 Uiso 1 1 calc R
H27B H 0.1856 0.5200 -0.0593 0.059 Uiso 1 1 calc R
H27C H 0.1341 0.4679 0.0445 0.059 Uiso 1 1 calc R
C28 C 0.4993(3) 0.1667(3) -0.01915(16) 0.0466(6) Uani 1 1 d .
H28A H 0.5352 0.2554 -0.0344 0.056 Uiso 1 1 calc R
H28B H 0.4735 0.1479 -0.0752 0.056 Uiso 1 1 calc R
H28C H 0.5770 0.0985 0.0136 0.056 Uiso 1 1 calc R
C29 C 0.3181(3) -0.0849(2) 0.20267(16) 0.0368(5) Uani 1 1 d .
H29A H 0.2588 -0.0730 0.2544 0.044 Uiso 1 1 calc R
H29B H 0.3376 -0.1807 0.2087 0.044 Uiso 1 1 calc R
H29C H 0.2638 -0.0391 0.1459 0.044 Uiso 1 1 calc R
C97 C 0.0416(3) -0.0018(3) 0.9567(2) 0.0525(7) Uani 1 1 d U
H97A H -0.0083 0.0676 0.9046 0.063 Uiso 1 1 calc R
H97B H 0.1431 0.0223 0.9611 0.063 Uiso 1 1 calc R
C98 C 0.0525(5) -0.1323(4) 0.9373(3) 0.0736(10) Uani 1 1 d U
H98A H -0.0488 -0.1585 0.9361 0.088 Uiso 1 1 calc R
H98B H 0.1069 -0.2007 0.9881 0.088 Uiso 1 1 calc R
C99 C 0.1284(5) -0.1347(4) 0.8493(3) 0.0867(13) Uani 1 1 d U
H99A H 0.1306 -0.2246 0.8425 0.104 Uiso 1 1 calc R
H99B H 0.2299 -0.1114 0.8501 0.104 Uiso 1 1 calc R
H99C H 0.0738 -0.0696 0.7981 0.104 Uiso 1 1 calc R

loop_
_atom_site_aniso_label
_atom_site_aniso_U_11
_atom_site_aniso_U_22
_atom_site_aniso_U_33
_atom_site_aniso_U_23
_atom_site_aniso_U_13
_atom_site_aniso_U_12
Pt 0.01823(4) 0.01880(4) 0.02097(4) -0.00824(3) 0.00229(2) -0.00364(2)
N11 0.0227(8) 0.0201(7) 0.0235(8) -0.0088(6) 0.0000(6) -0.0011(6)
N12 0.0171(7) 0.0283(8) 0.0250(8) -0.0105(7) 0.0029(6) -0.0050(6)
N21 0.0384(10) 0.0206(8) 0.0266(9) -0.0033(7) 0.0023(7) -0.0055(7)
N22 0.0315(9) 0.0187(8) 0.0247(8) -0.0087(6) -0.0023(7) 0.0020(7)
O1 0.0286(8) 0.0614(12) 0.0396(9) -0.0174(9) 0.0092(7) -0.0123(8)
O11 0.0213(6) 0.0262(7) 0.0246(7) -0.0110(5) 0.0027(5) -0.0056(5)
O12 0.0309(8) 0.0395(9) 0.0231(7) -0.0121(6) -0.0021(6) -0.0051(7)
O13 0.0417(9) 0.0447(9) 0.0265(7) -0.0186(7) 0.0098(7) -0.0191(8)
O14 0.0262(7) 0.0271(7) 0.0285(7) -0.0103(6) 0.0106(6) -0.0046(6)
O15 0.0211(7) 0.0339(8) 0.0259(7) -0.0056(6) 0.0020(5) -0.0089(6)
O16 0.0302(8) 0.0324(8) 0.0242(7) -0.0056(6) -0.0012(6) 0.0003(6)
O17 0.0429(9) 0.0319(8) 0.0360(8) -0.0181(7) 0.0045(7) -0.0131(7)
O21 0.0389(9) 0.0251(8) 0.0570(11) -0.0039(8) 0.0039(8) 0.0026(7)
O22 0.0551(11) 0.0273(8) 0.0394(9) -0.0035(7) -0.0153(8) -0.0153(8)
O23 0.0350(8) 0.0311(8) 0.0255(7) 0.0005(6) -0.0051(6) -0.0055(6)
O24 0.0425(9) 0.0399(9) 0.0248(7) -0.0155(7) -0.0015(6) -0.0078(7)
O25 0.0370(8) 0.0229(7) 0.0327(8) -0.0143(6) 0.0011(6) -0.0033(6)
O26 0.0386(9) 0.0311(8) 0.0368(9) 0.0028(7) 0.0022(7) -0.0065(7)
O27 0.0343(9) 0.0331(9) 0.0451(9) -0.0074(7) -0.0150(7) -0.0003(7)
C1 0.0241(9) 0.0317(10) 0.0261(9) -0.0111(8) 0.0015(8) -0.0053(8)
C11 0.0205(8) 0.0153(8) 0.0213(8) -0.0050(6) 0.0020(7) -0.0014(7)
C12 0.0204(8) 0.0184(8) 0.0231(9) -0.0075(7) 0.0013(7) -0.0036(7)
C13 0.0274(9) 0.0205(9) 0.0225(9) -0.0080(7) 0.0039(7) -0.0037(7)
C14 0.0244(9) 0.0187(9) 0.0242(9) -0.0060(7) 0.0063(7) -0.0029(7)
C15 0.0196(8) 0.0183(8) 0.0264(9) -0.0056(7) 0.0027(7) -0.0024(7)
C16 0.0207(9) 0.0188(8) 0.0211(8) -0.0073(7) 0.0015(7) -0.0012(7)
C17 0.0529(16) 0.0518(15) 0.0253(11) -0.0064(10) 0.0002(10) -0.0083(13)
C18 0.0291(11) 0.0332(12) 0.0498(14) -0.0184(10) 0.0101(10) 0.0004(9)
C19 0.0260(10) 0.0304(11) 0.0350(11) -0.0079(9) 0.0043(8) -0.0112(8)
C21 0.0171(8) 0.0207(8) 0.0216(8) -0.0076(7) 0.0039(6) -0.0042(7)
C22 0.0217(9) 0.0190(8) 0.0241(9) -0.0054(7) 0.0030(7) -0.0043(7)
C23 0.0201(9) 0.0285(10) 0.0226(9) -0.0046(7) 0.0012(7) -0.0046(8)
C24 0.0249(10) 0.0296(10) 0.0224(9) -0.0102(8) 0.0023(7) -0.0063(8)
C25 0.0230(9) 0.0219(9) 0.0250(9) -0.0106(7) 0.0048(7) -0.0045(7)
C26 0.0211(9) 0.0205(9) 0.0198(8) -0.0061(7) 0.0023(7) -0.0021(7)
C27 0.0424(14) 0.0454(15) 0.0525(16) -0.0023(12) -0.0226(12) -0.0036(12)
C28 0.0655(18) 0.0508(16) 0.0250(11) -0.0140(11) 0.0122(11) -0.0081(13)
C29 0.0467(14) 0.0298(11) 0.0377(12) -0.0124(9) 0.0000(10) -0.0143(10)
C97 0.0410(15) 0.0618(18) 0.0560(17) -0.0177(14) 0.0047(13) -0.0107(14)
C98 0.076(2) 0.064(2) 0.084(3) -0.028(2) 0.019(2) -0.0132(19)
C99 0.098(3) 0.088(3) 0.088(3) -0.046(2) 0.030(2) -0.018(2)

loop_
_atom_type_symbol
_atom_type_description
_atom_type_scat_dispersion_real
_atom_type_scat_dispersion_imag
_atom_type_scat_source
C C 0.0033 0.0016 'International Tables Vol C Tables 4.2.6.8 and 6.1.1.4'
H H 0.0000 0.0000 'International Tables Vol C Tables 4.2.6.8 and 6.1.1.4'
N N 0.0061 0.0033 'International Tables Vol C Tables 4.2.6.8 and 6.1.1.4'
O O 0.0106 0.0060 'International Tables Vol C Tables 4.2.6.8 and 6.1.1.4'
Pt Pt -1.7033 8.3905 'International Tables Vol C Tables 4.2.6.8 and 6.1.1.4'

loop_
_geom_angle_atom_site_label_1
_geom_angle_atom_site_label_2
_geom_angle_atom_site_label_3
_geom_angle
_geom_angle_site_symmetry_3
_geom_angle_publ_flag
C1 Pt C21 85.42(8) . y
C1 Pt C11 174.82(7) . y
C21 Pt C11 99.52(7) . y
C1 Pt O11 95.47(7) . y
C21 Pt O11 176.36(6) . y
C11 Pt O11 79.68(6) . y
O12 N11 O11 118.57(16) . y
O12 N11 C12 124.20(16) . y
O11 N11 C12 117.22(15) . y
O16 N12 O17 124.74(17) . y
O16 N12 C16 117.15(15) . y
O17 N12 C16 118.09(16) . y
O21 N21 O22 124.26(19) . y
O21 N21 C22 118.31(17) . y
O22 N21 C22 117.43(18) . y
O26 N22 O27 124.38(18) . y
O26 N22 C26 118.20(17) . y
O27 N22 C26 117.39(17) . y
N11 O11 Pt 114.43(11) . y
C13 O13 C17 119.66(17) . y
C14 O14 C18 112.55(16) . y
C15 O15 C19 118.21(16) . y
C23 O23 C27 114.90(17) . y
C24 O24 C28 111.36(18) . y
C25 O25 C29 113.40(17) . y
O1 C1 Pt 175.95(19) . y
C16 C11 C12 113.84(16) . y
C16 C11 Pt 133.86(14) . y
C12 C11 Pt 112.29(13) . y
C13 C12 C11 124.83(17) . y
C13 C12 N11 119.63(16) . y
C11 C12 N11 115.54(16) . y
O13 C13 C14 121.35(17) . y
O13 C13 C12 120.27(17) . y
C14 C13 C12 118.00(17) . y
O14 C14 C15 120.06(17) . y
O14 C14 C13 120.22(17) . y
C15 C14 C13 119.65(17) . y
O15 C15 C14 123.74(17) . y
O15 C15 C16 116.62(16) . y
C14 C15 C16 119.36(17) . y
C11 C16 C15 124.19(17) . y
C11 C16 N12 121.19(16) . y
C15 C16 N12 114.52(16) . y
C26 C21 C22 113.87(16) . y
C26 C21 Pt 121.55(14) . y
C22 C21 Pt 124.58(13) . y
C23 C22 C21 124.33(17) . y
C23 C22 N21 116.72(17) . y
C21 C22 N21 118.95(16) . y
O23 C23 C22 119.89(18) . y
O23 C23 C24 121.03(17) . y
C22 C23 C24 118.85(18) . y
O24 C24 C25 119.72(18) . y
O24 C24 C23 120.65(18) . y
C25 C24 C23 119.59(17) . y
O25 C25 C26 119.55(18) . y
O25 C25 C24 121.49(16) . y
C26 C25 C24 118.74(17) . y
C25 C26 C21 124.56(18) . y
C25 C26 N22 115.84(16) . y
C21 C26 N22 119.59(16) . y
C98 C97 C97 115.0(3) 2_557 ?
C97 C98 C99 115.3(3) . ?

loop_
_geom_bond_atom_site_label_1
_geom_bond_atom_site_label_2
_geom_bond_distance
_geom_bond_site_symmetry_2
_geom_bond_publ_flag
Pt C1 1.939(2) . y
Pt C21 2.0069(18) . y
Pt C11 2.0397(18) . y
Pt O11 2.0747(13) . y
N11 O12 1.209(2) . y
N11 O11 1.294(2) . y
N11 C12 1.428(2) . y
N12 O16 1.220(2) . y
N12 O17 1.224(2) . y
N12 C16 1.473(2) . y
N21 O21 1.221(2) . y
N21 O22 1.227(2) . y
N21 C22 1.475(2) . y
N22 O26 1.223(2) . y
N22 O27 1.224(2) . y
N22 C26 1.479(2) . y
O1 C1 1.118(3) . y
O13 C13 1.346(2) . y
O13 C17 1.429(3) . y
O14 C14 1.370(2) . y
O14 C18 1.448(3) . y
O15 C15 1.351(2) . y
O15 C19 1.454(2) . y
O23 C23 1.370(2) . y
O23 C27 1.443(3) . y
O24 C24 1.370(2) . y
O24 C28 1.449(3) . y
O25 C25 1.370(2) . y
O25 C29 1.450(3) . y
C11 C16 1.384(3) . y
C11 C12 1.410(2) . y
C12 C13 1.409(3) . y
C13 C14 1.397(3) . y
C14 C15 1.395(3) . y
C15 C16 1.408(3) . y
C21 C26 1.396(3) . y
C21 C22 1.399(3) . y
C22 C23 1.392(3) . y
C23 C24 1.396(3) . y
C24 C25 1.393(3) . y
C25 C26 1.393(2) . y
C97 C98 1.481(5) . ?
C97 C97 1.522(6) 2_557 ?
C98 C99 1.508(5) . ?

loop_
_geom_hbond_atom_site_label_D
_geom_hbond_atom_site_label_H
_geom_hbond_atom_site_label_A
_geom_hbond_distance_DH
_geom_hbond_distance_HA
_geom_hbond_distance_DA
_geom_hbond_angle_DHA
_geom_hbond_site_symmetry_A
C19 H19A O17 0.98 2.47 3.059(3) 118.2 2_556
C19 H19B O27 0.98 2.56 3.519(3) 165.3 1_455
